data_4112837
loop_
_publ_author_name
'Thomas G. Gray'
'Adam S. Veige'
'Daniel G. Nocera'

_publ_contact_author 'Daniel G. Nocera'
_publ_contact_author_email nocera@mit.edu
_publ_section_title
;
 Cooperative Bimetallic Reactivity: Hydrogen Activation in Two-Electron
 Mixed-Valence Compounds
;
_journal_name_full 'Journal of the American Chemical Society'
_journal_page_first 9760
_journal_page_last 9768
_journal_paper_doi 10.1021/ja0491432
_journal_volume 126
_journal_year 2004
_chemical_formula_moiety C27H33Cl2F36Ir2N3O12P6,3(C2H3N)
_chemical_formula_sum 'C33 H42 Cl2 F36 Ir2 N6 O12 P6'
_chemical_formula_weight 2039.85
_chemical_name_common none
_chemical_name_systematic
; 
 ? 
;
_space_group_IT_number 14
_symmetry_cell_setting monoclinic
_symmetry_space_group_name_Hall '-P 2ybc'
_symmetry_space_group_name_H-M 'P 1 21/c 1'
_atom_sites_solution_hydrogens geom
_atom_sites_solution_primary direct
_atom_sites_solution_secondary difmap
_audit_creation_method SHELXL-97
_cell_angle_alpha 90.00
_cell_angle_beta 99.908(2)
_cell_angle_gamma 90.00
_cell_formula_units_Z 4
_cell_length_a 12.3635(15)
_cell_length_b 23.491(3)
_cell_length_c 23.867(3)
_cell_measurement_reflns_used 5822
_cell_measurement_temperature 193(2)
_cell_measurement_theta_max 46.646
_cell_measurement_theta_min 4.382
_cell_volume 6828.3(15)
_computing_cell_refinement 'Bruker XSCANS'
_computing_data_collection 'Bruker XSCANS'
_computing_data_reduction 'Bruker SHELXTL'
_computing_molecular_graphics 'Bruker SHELXTL'
_computing_publication_material 'Bruker SHELXTL'
_computing_structure_refinement 'SHELXL-97 (Sheldrick, 1997)'
_computing_structure_solution 'SHELXS-97 (Sheldrick, 1990)'
_diffrn_ambient_temperature 193(2)
_diffrn_measured_fraction_theta_full 0.989
_diffrn_measured_fraction_theta_max 0.989
_diffrn_measurement_device_type 'Bruker P4'
_diffrn_measurement_method '\w scans'
_diffrn_radiation_monochromator graphite
_diffrn_radiation_source 'fine-focus sealed tube'
_diffrn_radiation_type MoK\a
_diffrn_radiation_wavelength 0.71073
_diffrn_reflns_av_R_equivalents 0.0532
_diffrn_reflns_av_sigmaI/netI 0.0638
_diffrn_reflns_limit_h_max 13
_diffrn_reflns_limit_h_min -13
_diffrn_reflns_limit_k_max 22
_diffrn_reflns_limit_k_min -26
_diffrn_reflns_limit_l_max 26
_diffrn_reflns_limit_l_min -23
_diffrn_reflns_number 25493
_diffrn_reflns_theta_full 23.31
_diffrn_reflns_theta_max 23.31
_diffrn_reflns_theta_min 2.19
_exptl_absorpt_coefficient_mu 4.264
_exptl_absorpt_correction_type empirical
_exptl_absorpt_process_details SADABS
_exptl_crystal_colour colorless
_exptl_crystal_density_diffrn 1.984
_exptl_crystal_description block
_exptl_crystal_F_000 3920
_exptl_crystal_size_max 0.40
_exptl_crystal_size_mid 0.29
_exptl_crystal_size_min 0.28
_refine_diff_density_max 4.780
_refine_diff_density_min -2.610
_refine_diff_density_rms 0.230
_refine_ls_extinction_method none
_refine_ls_goodness_of_fit_ref 1.284
_refine_ls_hydrogen_treatment mixed
_refine_ls_matrix_type full
_refine_ls_number_parameters 797
_refine_ls_number_reflns 9759
_refine_ls_number_restraints 12
_refine_ls_restrained_S_all 1.283
_refine_ls_R_factor_all 0.1008
_refine_ls_R_factor_gt 0.0919
_refine_ls_shift/su_max 0.050
_refine_ls_shift/su_mean 0.002
_refine_ls_structure_factor_coef Fsqd
_refine_ls_weighting_details 'calc w=1/[\s^2^(Fo^2^)+(0.0619P)^2^+174.3487P] where P=(Fo^2^+2Fc^2^)/3'
_refine_ls_weighting_scheme calc
_refine_ls_wR_factor_gt 0.2049
_refine_ls_wR_factor_ref 0.2091
_reflns_number_gt 8883
_reflns_number_total 9759
_reflns_threshold_expression >2sigma(I)
_cod_data_source_file ja0491432si20040519_092930.cif
_cod_data_source_block new
_cod_original_cell_volume 6828.3(14)
_cod_database_code 4112837

loop_
_symmetry_equiv_pos_as_xyz
'x, y, z'
'-x, y+1/2, -z+1/2'
'-x, -y, -z'
'x, -y-1/2, z-1/2'

loop_
_atom_site_label
_atom_site_type_symbol
_atom_site_fract_x
_atom_site_fract_y
_atom_site_fract_z
_atom_site_U_iso_or_equiv
_atom_site_adp_type
_atom_site_occupancy
_atom_site_symmetry_multiplicity
_atom_site_calc_flag
_atom_site_refinement_flags
_atom_site_disorder_assembly
_atom_site_disorder_group
Ir1 Ir 0.32291(5) 0.40688(3) 0.24974(3) 0.0267(2) Uani 1 1 d . . .
Ir2 Ir 0.36879(5) 0.52110(3) 0.24647(3) 0.0274(2) Uani 1 1 d . . .
Cl1 Cl 0.4011(4) 0.5252(2) 0.35014(19) 0.0434(11) Uani 1 1 d . . .
Cl2 Cl 0.4513(4) 0.61681(18) 0.2489(2) 0.0437(11) Uani 1 1 d . . .
P1 P 0.3692(3) 0.52153(19) 0.15627(18) 0.0303(10) Uani 1 1 d . . .
P2 P 0.2599(3) 0.41547(18) 0.15430(18) 0.0295(10) Uani 1 1 d . . .
P3 P 0.1924(3) 0.54583(19) 0.2485(2) 0.0333(10) Uani 1 1 d . . .
P4 P 0.1608(3) 0.42799(19) 0.2757(2) 0.0335(10) Uani 1 1 d . . .
P5 P 0.3503(4) 0.31407(19) 0.2722(2) 0.0335(10) Uani 1 1 d . . .
P6 P 0.4947(3) 0.37949(18) 0.24060(18) 0.0281(9) Uani 1 1 d . . .
O1 O 0.4807(9) 0.5345(5) 0.1347(5) 0.041(3) Uani 1 1 d . . .
O2 O 0.2961(10) 0.5666(5) 0.1168(5) 0.040(3) Uani 1 1 d . . .
O3 O 0.2627(10) 0.3649(5) 0.1097(6) 0.048(3) Uani 1 1 d . . .
O4 O 0.1329(9) 0.4329(5) 0.1419(4) 0.034(3) Uani 1 1 d . . .
O5 O 0.1615(10) 0.5909(6) 0.2944(6) 0.050(3) Uani 1 1 d . . .
O6 O 0.1260(10) 0.5722(5) 0.1902(6) 0.043(3) Uani 1 1 d . . .
O7 O 0.1522(10) 0.4132(5) 0.3406(6) 0.045(3) Uani 1 1 d . . .
O8 O 0.0560(11) 0.3921(5) 0.2465(6) 0.050(3) Uani 1 1 d . . .
O9 O 0.3482(11) 0.2876(5) 0.3331(5) 0.046(3) Uani 1 1 d . B .
O10 O 0.2899(9) 0.2631(4) 0.2373(5) 0.037(3) Uani 1 1 d . . .
O11 O 0.6091(9) 0.4029(5) 0.2737(6) 0.042(3) Uani 1 1 d . . .
O12 O 0.5222(10) 0.3758(6) 0.1788(6) 0.050(3) Uani 1 1 d . . .
N1 N 0.3253(11) 0.4625(6) 0.1205(6) 0.034(3) Uani 1 1 d . . .
N2 N 0.1114(11) 0.4929(6) 0.2670(6) 0.034(3) Uani 1 1 d . . .
N3 N 0.4846(12) 0.3131(6) 0.2661(7) 0.043(4) Uani 1 1 d . . .
C1 C 0.3353(17) 0.4593(9) 0.0584(8) 0.050(5) Uani 1 1 d . . .
H1A H 0.2722 0.4783 0.0355 0.075 Uiso 1 1 calc R . .
H1B H 0.3370 0.4193 0.0468 0.075 Uiso 1 1 calc R . .
H1C H 0.4032 0.4782 0.0526 0.075 Uiso 1 1 calc R . .
C2 C -0.0008(17) 0.5031(8) 0.2783(9) 0.051(5) Uani 1 1 d . . .
H2A H -0.0544 0.4928 0.2446 0.076 Uiso 1 1 calc R . .
H2B H -0.0092 0.5435 0.2870 0.076 Uiso 1 1 calc R . .
H2C H -0.0132 0.4799 0.3107 0.076 Uiso 1 1 calc R . .
C3 C 0.5650(14) 0.2690(7) 0.2774(9) 0.043(5) Uani 1 1 d . . .
H3A H 0.5665 0.2472 0.2425 0.064 Uiso 1 1 calc R . .
H3B H 0.5463 0.2437 0.3069 0.064 Uiso 1 1 calc R . .
H3C H 0.6374 0.2860 0.2904 0.064 Uiso 1 1 calc R . .
C4 C 0.5897(12) 0.5281(7) 0.1659(8) 0.035(4) Uani 1 1 d . . .
H4A H 0.6097 0.4873 0.1695 0.042 Uiso 1 1 calc R . .
H4B H 0.5946 0.5444 0.2045 0.042 Uiso 1 1 calc R . .
C5 C 0.6653(15) 0.5588(10) 0.1342(11) 0.058(6) Uani 1 1 d . . .
C6 C 0.3256(19) 0.6239(8) 0.1130(9) 0.054(5) Uani 1 1 d . . .
H6A H 0.4030 0.6296 0.1315 0.065 Uiso 1 1 calc R . .
H6B H 0.2784 0.6482 0.1326 0.065 Uiso 1 1 calc R . .
C7 C 0.312(3) 0.6394(12) 0.0531(13) 0.098(10) Uani 1 1 d . . .
C8 C 0.208(2) 0.3122(8) 0.1123(9) 0.066(7) Uani 1 1 d . . .
H8A H 0.1479 0.3167 0.1342 0.079 Uiso 1 1 calc R . .
H8B H 0.2606 0.2837 0.1319 0.079 Uiso 1 1 calc R . .
C9 C 0.166(3) 0.2930(11) 0.0562(11) 0.077(8) Uani 1 1 d . . .
C10 C 0.0806(15) 0.4567(9) 0.0887(9) 0.048(5) Uani 1 1 d . . .
H10A H 0.1035 0.4358 0.0566 0.058 Uiso 1 1 calc R . .
H10B H 0.1017 0.4972 0.0861 0.058 Uiso 1 1 calc R . .
C11 C -0.0401(18) 0.4518(11) 0.0858(10) 0.061(6) Uani 1 1 d . . .
C12 C 0.2280(18) 0.6395(8) 0.3122(11) 0.060(6) Uani 1 1 d . . .
H12A H 0.2198 0.6685 0.2816 0.072 Uiso 1 1 calc R . .
H12B H 0.3063 0.6285 0.3216 0.072 Uiso 1 1 calc R . .
C13 C 0.190(3) 0.6621(13) 0.3625(16) 0.093(9) Uani 1 1 d . . .
C14 C 0.0228(16) 0.6006(9) 0.1846(11) 0.061(6) Uani 1 1 d . . .
H14A H 0.0187 0.6229 0.2193 0.073 Uiso 1 1 calc R . .
H14B H -0.0378 0.5725 0.1791 0.073 Uiso 1 1 calc R . .
C15 C 0.013(2) 0.6384(14) 0.1354(15) 0.087(9) Uani 1 1 d . . .
C16 C 0.1971(17) 0.4444(10) 0.3881(8) 0.053(5) Uani 1 1 d . . .
H16A H 0.1937 0.4855 0.3788 0.064 Uiso 1 1 calc R . .
H16B H 0.2752 0.4338 0.4000 0.064 Uiso 1 1 calc R . .
C17 C 0.138(3) 0.4335(16) 0.4343(11) 0.083(8) Uani 1 1 d . . .
C18 C 0.039(2) 0.3355(13) 0.2663(13) 0.092(9) Uiso 1 1 d D . .
H18A H 0.0349 0.3370 0.3074 0.110 Uiso 1 1 calc R . .
H18B H 0.1020 0.3113 0.2615 0.110 Uiso 1 1 calc R . .
C19 C -0.061(3) 0.3102(14) 0.2359(16) 0.31(4) Uiso 1 1 d D . .
C20 C 0.404(2) 0.3090(10) 0.3845(9) 0.065(6) Uiso 1 1 d D . .
H20A H 0.3851 0.3496 0.3882 0.078 Uiso 1 1 calc R A 1
H20B H 0.4842 0.3063 0.3853 0.078 Uiso 1 1 calc R A 1
C22 C 0.3021(16) 0.2039(8) 0.2495(8) 0.046(5) Uani 1 1 d . . .
H22A H 0.3138 0.1978 0.2912 0.055 Uiso 1 1 calc R . .
H22B H 0.3666 0.1888 0.2349 0.055 Uiso 1 1 calc R . .
C23 C 0.2019(19) 0.1742(8) 0.2222(11) 0.058(6) Uani 1 1 d . . .
C24 C 0.6180(15) 0.4259(9) 0.3282(8) 0.047(5) Uani 1 1 d . . .
H24A H 0.6185 0.3951 0.3566 0.056 Uiso 1 1 calc R . .
H24B H 0.5550 0.4513 0.3304 0.056 Uiso 1 1 calc R . .
C25 C 0.725(2) 0.4594(13) 0.3402(10) 0.072(7) Uani 1 1 d . . .
C26 C 0.602(2) 0.3411(10) 0.1611(10) 0.067(6) Uani 1 1 d . . .
H26A H 0.5783 0.3009 0.1614 0.080 Uiso 1 1 calc R . .
H26B H 0.6715 0.3448 0.1886 0.080 Uiso 1 1 calc R . .
C27 C 0.622(2) 0.3547(11) 0.1063(11) 0.070(7) Uani 1 1 d . . .
F1 F 0.7668(10) 0.5526(7) 0.1611(7) 0.085(4) Uani 1 1 d . . .
F2 F 0.6438(11) 0.6134(5) 0.1298(7) 0.080(4) Uani 1 1 d . . .
F3 F 0.6610(12) 0.5388(7) 0.0824(6) 0.086(5) Uani 1 1 d . . .
F4 F 0.378(2) 0.6086(8) 0.0259(7) 0.132(8) Uani 1 1 d . . .
F5 F 0.2135(19) 0.6326(8) 0.0232(7) 0.128(8) Uani 1 1 d . . .
F6 F 0.3400(18) 0.6928(7) 0.0448(8) 0.124(7) Uani 1 1 d . . .
F7 F 0.0979(19) 0.3258(8) 0.0253(9) 0.143(9) Uani 1 1 d . . .
F8 F 0.246(2) 0.2892(11) 0.0252(9) 0.167(10) Uani 1 1 d . . .
F9 F 0.123(2) 0.2411(7) 0.0551(8) 0.148(9) Uani 1 1 d . . .
F10 F -0.0715(11) 0.3966(7) 0.0874(7) 0.090(5) Uani 1 1 d . . .
F11 F -0.0936(12) 0.4741(7) 0.0390(7) 0.102(5) Uani 1 1 d . . .
F12 F -0.0739(11) 0.4754(8) 0.1295(7) 0.096(5) Uani 1 1 d . . .
F13 F 0.2459(17) 0.7099(10) 0.3784(12) 0.184(13) Uani 1 1 d . . .
F14 F 0.199(3) 0.6297(13) 0.4040(9) 0.173(11) Uani 1 1 d . . .
F15 F 0.0848(14) 0.6792(7) 0.3506(9) 0.111(6) Uani 1 1 d . . .
F16 F -0.0881(15) 0.6640(9) 0.1273(9) 0.139(8) Uani 1 1 d . . .
F17 F 0.0849(16) 0.6781(8) 0.1387(10) 0.132(8) Uani 1 1 d . . .
F18 F 0.0183(17) 0.6096(11) 0.0871(9) 0.138(8) Uani 1 1 d . . .
F19 F 0.146(2) 0.3795(12) 0.4490(8) 0.150(9) Uani 1 1 d . . .
F20 F 0.1740(19) 0.4584(11) 0.4810(7) 0.143(9) Uani 1 1 d . . .
F21 F 0.0318(16) 0.4391(13) 0.4213(8) 0.155(10) Uani 1 1 d . . .
F22 F -0.0818(16) 0.2612(9) 0.2576(8) 0.124(6) Uiso 1 1 d D . .
F23 F -0.143(3) 0.3444(17) 0.2366(15) 0.231(14) Uiso 1 1 d D . .
F24 F -0.053(3) 0.3103(16) 0.1815(16) 0.235(15) Uiso 1 1 d D . .
F28 F 0.1187(11) 0.1895(7) 0.2453(7) 0.095(5) Uani 1 1 d . . .
F29 F 0.2145(12) 0.1188(5) 0.2308(7) 0.090(5) Uani 1 1 d . . .
F30 F 0.1778(12) 0.1835(6) 0.1670(7) 0.085(4) Uani 1 1 d . . .
F31 F 0.7382(13) 0.4827(8) 0.3918(7) 0.110(6) Uani 1 1 d . . .
F32 F 0.8097(11) 0.4246(8) 0.3377(8) 0.107(6) Uani 1 1 d . . .
F33 F 0.7275(12) 0.5004(7) 0.3022(7) 0.098(5) Uani 1 1 d . . .
F34 F 0.6401(18) 0.4080(7) 0.0969(8) 0.120(7) Uani 1 1 d . . .
F35 F 0.6960(15) 0.3263(7) 0.0875(7) 0.106(6) Uani 1 1 d . . .
F36 F 0.5252(17) 0.3456(9) 0.0668(8) 0.118(6) Uani 1 1 d . . .
C1S C 0.383(3) 0.1284(13) 0.0969(13) 0.095(9) Uiso 1 1 d . . .
H1S1 H 0.4078 0.0992 0.1256 0.143 Uiso 1 1 calc R . .
H1S2 H 0.4131 0.1200 0.0623 0.143 Uiso 1 1 calc R . .
H1S3 H 0.3028 0.1284 0.0880 0.143 Uiso 1 1 calc R . .
C2S C 0.421(2) 0.1824(13) 0.1181(12) 0.079(7) Uiso 1 1 d . . .
C3S C 0.534(3) 0.0671(13) 0.9811(13) 0.086(8) Uiso 1 1 d . . .
C4S C 0.647(4) 0.057(2) 1.0078(19) 0.158(16) Uiso 1 1 d . . .
H4S1 H 0.6965 0.0810 0.9900 0.237 Uiso 1 1 calc R . .
H4S2 H 0.6658 0.0167 1.0030 0.237 Uiso 1 1 calc R . .
H4S3 H 0.6562 0.0657 1.0485 0.237 Uiso 1 1 calc R . .
C5S C 0.790(4) 0.3039(17) 0.4398(17) 0.120(12) Uiso 1 1 d . . .
C6S C 0.890(4) 0.287(2) 0.4727(19) 0.156(16) Uiso 1 1 d . . .
H6S1 H 0.8767 0.2706 0.5087 0.234 Uiso 1 1 calc R . .
H6S2 H 0.9389 0.3201 0.4807 0.234 Uiso 1 1 calc R . .
H6S3 H 0.9254 0.2584 0.4519 0.234 Uiso 1 1 calc R . .
N1S N 0.445(2) 0.2220(12) 0.1377(11) 0.095(7) Uiso 1 1 d . . .
N2S N 0.451(3) 0.0784(15) 0.9668(14) 0.132(11) Uiso 1 1 d . . .
N3S N 0.710(3) 0.3178(17) 0.4173(16) 0.157(13) Uiso 1 1 d . . .
C21 C 0.373(3) 0.2762(12) 0.4318(11) 0.105(12) Uiso 0.68(4) 1 d PD B 1
F25 F 0.270(3) 0.2813(17) 0.4340(14) 0.143(14) Uiso 0.68(4) 1 d PD B 1
F26 F 0.395(3) 0.2214(11) 0.4282(11) 0.099(9) Uiso 0.68(4) 1 d PD B 1
F27 F 0.442(2) 0.2867(11) 0.4794(10) 0.159(8) Uiso 0.68(4) 1 d PD B 1
C21A C 0.404(4) 0.2653(14) 0.4284(12) 0.105(12) Uiso 0.32(4) 1 d PD B 2
F25A F 0.463(4) 0.2220(18) 0.4143(19) 0.079(16) Uiso 0.32(4) 1 d PD B 2
F26A F 0.314(4) 0.235(2) 0.4295(18) 0.078(17) Uiso 0.32(4) 1 d PD B 2
F27A F 0.442(2) 0.2867(11) 0.4794(10) 0.159(8) Uiso 0.32(4) 1 d PD B 2

loop_
_atom_site_aniso_label
_atom_site_aniso_U_11
_atom_site_aniso_U_22
_atom_site_aniso_U_33
_atom_site_aniso_U_23
_atom_site_aniso_U_13
_atom_site_aniso_U_12
Ir1 0.0205(3) 0.0243(4) 0.0361(4) 0.0002(3) 0.0069(2) -0.0017(3)
Ir2 0.0211(4) 0.0248(4) 0.0369(4) -0.0013(3) 0.0063(3) -0.0026(3)
Cl1 0.048(3) 0.042(3) 0.042(3) -0.006(2) 0.012(2) -0.010(2)
Cl2 0.044(3) 0.029(2) 0.060(3) -0.006(2) 0.014(2) -0.014(2)
P1 0.024(2) 0.033(2) 0.035(2) 0.0020(19) 0.0074(17) -0.0004(19)
P2 0.025(2) 0.028(2) 0.035(2) -0.0032(19) 0.0030(17) -0.0001(18)
P3 0.024(2) 0.026(2) 0.053(3) -0.007(2) 0.017(2) -0.0061(18)
P4 0.016(2) 0.032(2) 0.054(3) 0.000(2) 0.0103(19) -0.0053(18)
P5 0.033(2) 0.029(2) 0.040(3) 0.002(2) 0.0090(19) 0.0019(19)
P6 0.021(2) 0.026(2) 0.036(2) 0.0043(19) 0.0025(17) 0.0021(17)
O1 0.028(7) 0.052(8) 0.044(7) 0.002(6) 0.008(5) -0.010(6)
O2 0.040(7) 0.038(7) 0.041(7) 0.015(6) 0.002(5) 0.004(6)
O3 0.049(8) 0.033(7) 0.063(9) -0.011(6) 0.012(6) -0.004(6)
O4 0.033(6) 0.041(7) 0.027(6) 0.000(5) -0.002(5) 0.001(5)
O5 0.039(7) 0.047(8) 0.071(9) -0.009(7) 0.025(6) 0.005(6)
O6 0.038(7) 0.028(6) 0.066(9) 0.014(6) 0.015(6) 0.012(5)
O7 0.043(8) 0.038(7) 0.058(8) -0.008(6) 0.018(6) -0.001(6)
O8 0.045(8) 0.033(7) 0.077(10) -0.008(7) 0.022(7) 0.000(6)
O9 0.057(8) 0.034(7) 0.048(8) -0.002(6) 0.011(6) -0.013(6)
O10 0.039(7) 0.007(5) 0.067(8) 0.006(5) 0.014(6) 0.005(5)
O11 0.016(6) 0.042(7) 0.069(9) 0.015(7) 0.007(5) 0.006(5)
O12 0.043(8) 0.042(8) 0.067(9) 0.011(7) 0.013(6) 0.017(6)
N1 0.035(8) 0.038(8) 0.032(8) 0.002(6) 0.012(6) -0.001(6)
N2 0.024(8) 0.025(7) 0.055(9) -0.003(7) 0.008(6) 0.004(6)
N3 0.038(9) 0.035(9) 0.053(10) 0.007(7) 0.006(7) 0.007(7)
C1 0.052(13) 0.055(13) 0.045(12) -0.001(10) 0.016(9) -0.008(10)
C2 0.066(14) 0.036(11) 0.060(13) 0.014(9) 0.035(11) 0.007(10)
C3 0.031(10) 0.017(8) 0.078(14) -0.004(9) 0.004(9) 0.010(7)
C4 0.017(9) 0.033(10) 0.059(12) 0.012(8) 0.014(8) 0.005(7)
C5 0.023(11) 0.053(14) 0.102(19) -0.003(13) 0.020(11) -0.008(10)
C6 0.077(15) 0.032(11) 0.052(13) 0.012(9) 0.009(11) 0.004(10)
C7 0.17(3) 0.050(17) 0.07(2) 0.011(15) 0.00(2) -0.014(19)
C8 0.12(2) 0.034(11) 0.039(12) 0.001(9) -0.018(12) -0.008(12)
C9 0.10(2) 0.055(16) 0.062(16) -0.017(13) -0.014(15) 0.005(15)
C10 0.031(11) 0.053(12) 0.055(12) 0.009(10) -0.009(9) 0.004(9)
C11 0.050(14) 0.067(16) 0.059(15) -0.003(12) -0.009(11) 0.002(12)
C12 0.049(13) 0.031(11) 0.102(18) -0.009(11) 0.019(12) 0.006(10)
C13 0.12(3) 0.062(18) 0.11(3) -0.037(18) 0.04(2) -0.001(18)
C14 0.036(12) 0.049(13) 0.098(18) 0.018(12) 0.012(11) 0.004(10)
C15 0.074(19) 0.08(2) 0.12(3) 0.034(19) 0.040(17) 0.045(17)
C16 0.056(13) 0.074(15) 0.034(11) -0.009(10) 0.019(9) -0.025(11)
C17 0.09(2) 0.11(3) 0.051(17) 0.001(17) 0.023(14) -0.012(18)
C22 0.045(12) 0.036(11) 0.051(12) 0.006(9) -0.008(9) -0.022(9)
C23 0.062(15) 0.033(12) 0.081(18) -0.005(11) 0.021(13) -0.015(10)
C24 0.033(11) 0.056(13) 0.047(12) 0.013(10) -0.002(8) -0.002(9)
C25 0.048(15) 0.11(2) 0.055(15) 0.019(15) -0.004(11) -0.031(15)
C26 0.073(16) 0.057(14) 0.080(17) 0.011(12) 0.040(13) 0.003(12)
C27 0.09(2) 0.060(16) 0.067(17) 0.009(13) 0.043(15) 0.013(14)
F1 0.032(7) 0.099(11) 0.129(13) 0.026(9) 0.026(7) -0.012(7)
F2 0.060(8) 0.045(8) 0.140(13) 0.020(8) 0.031(8) -0.013(6)
F3 0.094(11) 0.095(11) 0.085(10) -0.007(9) 0.063(9) -0.010(9)
F4 0.25(3) 0.094(13) 0.075(11) 0.025(10) 0.078(14) 0.004(15)
F5 0.18(2) 0.115(15) 0.072(11) 0.026(10) -0.042(12) -0.016(14)
F6 0.19(2) 0.062(10) 0.114(14) 0.045(10) 0.016(13) -0.029(11)
F7 0.165(19) 0.097(14) 0.128(16) -0.004(12) -0.082(15) -0.010(13)
F8 0.22(3) 0.18(2) 0.115(16) -0.088(16) 0.049(17) 0.01(2)
F9 0.22(2) 0.071(12) 0.126(16) -0.032(11) -0.032(15) -0.059(14)
F10 0.051(8) 0.105(13) 0.105(12) 0.000(9) -0.014(7) -0.028(8)
F11 0.057(9) 0.120(13) 0.111(12) 0.023(10) -0.034(8) 0.014(9)
F12 0.051(8) 0.128(14) 0.108(12) -0.023(10) 0.010(8) 0.027(9)
F13 0.126(17) 0.140(18) 0.29(3) -0.17(2) 0.059(18) -0.046(14)
F14 0.25(3) 0.20(3) 0.081(14) -0.031(16) 0.060(17) 0.03(2)
F15 0.087(12) 0.081(11) 0.173(18) -0.062(11) 0.042(11) 0.012(9)
F16 0.107(14) 0.154(17) 0.165(18) 0.081(15) 0.044(12) 0.095(13)
F17 0.106(14) 0.079(12) 0.22(2) 0.073(14) 0.052(14) 0.021(11)
F18 0.126(16) 0.18(2) 0.109(15) 0.055(15) 0.010(12) 0.079(15)
F19 0.22(3) 0.16(2) 0.083(13) 0.021(14) 0.060(14) -0.057(19)
F20 0.17(2) 0.20(2) 0.056(10) -0.032(12) 0.041(11) -0.067(17)
F21 0.084(13) 0.31(3) 0.087(13) -0.037(16) 0.051(10) -0.005(17)
F28 0.049(8) 0.097(12) 0.144(14) 0.008(10) 0.032(9) -0.025(8)
F29 0.095(11) 0.030(7) 0.139(13) 0.007(7) 0.000(9) -0.036(7)
F30 0.098(11) 0.064(9) 0.085(11) -0.007(8) -0.008(8) -0.035(8)
F31 0.083(11) 0.146(16) 0.092(12) -0.009(11) -0.014(9) -0.059(11)
F32 0.034(8) 0.121(14) 0.160(17) 0.022(12) -0.001(8) -0.016(9)
F33 0.077(10) 0.093(11) 0.116(12) 0.039(10) -0.005(8) -0.052(9)
F34 0.19(2) 0.059(10) 0.134(15) 0.007(10) 0.105(14) -0.017(11)
F35 0.131(14) 0.106(12) 0.103(12) 0.020(10) 0.078(11) 0.063(11)
F36 0.120(15) 0.149(18) 0.087(12) 0.000(11) 0.026(11) 0.004(13)

loop_
_atom_type_symbol
_atom_type_description
_atom_type_scat_dispersion_real
_atom_type_scat_dispersion_imag
_atom_type_scat_source
C C 0.0033 0.0016 'International Tables Vol C Tables 4.2.6.8 and 6.1.1.4'
H H 0.0000 0.0000 'International Tables Vol C Tables 4.2.6.8 and 6.1.1.4'
N N 0.0061 0.0033 'International Tables Vol C Tables 4.2.6.8 and 6.1.1.4'
O O 0.0106 0.0060 'International Tables Vol C Tables 4.2.6.8 and 6.1.1.4'
F F 0.0171 0.0103 'International Tables Vol C Tables 4.2.6.8 and 6.1.1.4'
P P 0.1023 0.0942 'International Tables Vol C Tables 4.2.6.8 and 6.1.1.4'
Cl Cl 0.1484 0.1585 'International Tables Vol C Tables 4.2.6.8 and 6.1.1.4'
Ir Ir -1.4442 7.9887 'International Tables Vol C Tables 4.2.6.8 and 6.1.1.4'

loop_
_geom_angle_atom_site_label_1
_geom_angle_atom_site_label_2
_geom_angle_atom_site_label_3
_geom_angle
P4 Ir1 P5 104.56(16)
P4 Ir1 P6 169.22(17)
P5 Ir1 P6 69.13(15)
P4 Ir1 P2 95.02(16)
P5 Ir1 P2 109.48(16)
P6 Ir1 P2 95.37(15)
P4 Ir1 Ir2 89.46(11)
P5 Ir1 Ir2 158.03(12)
P6 Ir1 Ir2 94.20(11)
P2 Ir1 Ir2 85.53(11)
P1 Ir2 P3 100.84(17)
P1 Ir2 Cl1 170.26(16)
P3 Ir2 Cl1 87.60(17)
P1 Ir2 Cl2 86.95(16)
P3 Ir2 Cl2 99.30(16)
Cl1 Ir2 Cl2 86.88(16)
P1 Ir2 Ir1 93.95(12)
P3 Ir2 Ir1 92.61(11)
Cl1 Ir2 Ir1 90.48(11)
Cl2 Ir2 Ir1 167.67(12)
O1 P1 O2 96.8(7)
O1 P1 N1 102.6(7)
O2 P1 N1 98.5(7)
O1 P1 Ir2 118.5(5)
O2 P1 Ir2 119.8(5)
N1 P1 Ir2 116.8(5)
O4 P2 O3 101.5(7)
O4 P2 N1 106.5(7)
O3 P2 N1 95.9(7)
O4 P2 Ir1 111.2(4)
O3 P2 Ir1 123.7(5)
N1 P2 Ir1 115.6(5)
O6 P3 O5 100.9(7)
O6 P3 N2 105.6(7)
O5 P3 N2 94.8(7)
O6 P3 Ir2 115.4(5)
O5 P3 Ir2 121.5(5)
N2 P3 Ir2 115.5(5)
O8 P4 O7 97.0(7)
O8 P4 N2 100.3(7)
O7 P4 N2 103.7(7)
O8 P4 Ir1 117.2(5)
O7 P4 Ir1 115.2(5)
N2 P4 Ir1 119.9(5)
O10 P5 O9 96.1(6)
O10 P5 N3 109.1(7)
O9 P5 N3 104.2(7)
O10 P5 Ir1 124.9(5)
O9 P5 Ir1 124.8(5)
N3 P5 Ir1 95.8(5)
O12 P6 O11 99.6(7)
O12 P6 N3 109.2(8)
O11 P6 N3 104.8(7)
O12 P6 Ir1 117.6(5)
O11 P6 Ir1 128.4(5)
N3 P6 Ir1 95.7(5)
C4 O1 P1 127.4(11)
C6 O2 P1 123.3(12)
C8 O3 P2 123.8(13)
C10 O4 P2 122.8(11)
C12 O5 P3 122.3(12)
C14 O6 P3 125.1(13)
C16 O7 P4 126.3(12)
C18 O8 P4 119.8(15)
C20 O9 P5 125.5(12)
C22 O10 P5 127.7(11)
C24 O11 P6 121.1(11)
C26 O12 P6 126.3(13)
C1 N1 P2 125.0(12)
C1 N1 P1 118.0(11)
P2 N1 P1 116.5(8)
C2 N2 P4 117.9(11)
C2 N2 P3 122.8(11)
P4 N2 P3 119.2(8)
C3 N3 P6 130.3(13)
C3 N3 P5 130.9(13)
P6 N3 P5 98.8(8)
O1 C4 C5 107.7(15)
F2 C5 F1 108.1(18)
F2 C5 F3 107(2)
F1 C5 F3 107.5(18)
F2 C5 C4 112.2(17)
F1 C5 C4 109.2(19)
F3 C5 C4 112.2(17)
O2 C6 C7 108.4(18)
F5 C7 F6 106(3)
F5 C7 F4 105(3)
F6 C7 F4 104(3)
F5 C7 C6 116(3)
F6 C7 C6 113(2)
F4 C7 C6 111(3)
O3 C8 C9 109.8(19)
F7 C9 F9 109(2)
F7 C9 F8 101(3)
F9 C9 F8 105(2)
F7 C9 C8 117(2)
F9 C9 C8 113(2)
F8 C9 C8 110(3)
O4 C10 C11 107.8(17)
F11 C11 F12 109(2)
F11 C11 F10 107.5(18)
F12 C11 F10 104(2)
F11 C11 C10 111(2)
F12 C11 C10 112.8(19)
F10 C11 C10 111.3(19)
O5 C12 C13 106(2)
F14 C13 F15 108(3)
F14 C13 F13 109(3)
F15 C13 F13 104(2)
F14 C13 C12 116(3)
F15 C13 C12 112(3)
F13 C13 C12 108(3)
O6 C14 C15 108.1(18)
F17 C15 F18 106(3)
F17 C15 F16 107(2)
F18 C15 F16 106(3)
F17 C15 C14 116(3)
F18 C15 C14 112(3)
F16 C15 C14 109(2)
O7 C16 C17 110.3(19)
F20 C17 F21 111(3)
F20 C17 F19 102(3)
F21 C17 F19 101(3)
F20 C17 C16 116(3)
F21 C17 C16 115(2)
F19 C17 C16 110(3)
O8 C18 C19 112(2)
F23 C19 F22 110(3)
F23 C19 F24 102(3)
F22 C19 F24 116(4)
F23 C19 C18 110(3)
F22 C19 C18 112(3)
F24 C19 C18 107(3)
O9 C20 C21A 108(2)
O9 C20 C21 109(2)
O10 C22 C23 108.8(16)
F28 C23 F30 109(2)
F28 C23 F29 106.7(18)
F30 C23 F29 108.6(19)
F28 C23 C22 110.4(19)
F30 C23 C22 113.1(18)
F29 C23 C22 109.3(19)
O11 C24 C25 107.5(17)
F33 C25 F31 109(2)
F33 C25 F32 108(2)
F31 C25 F32 109(2)
F33 C25 C24 111.5(18)
F31 C25 C24 110(2)
F32 C25 C24 110(2)
O12 C26 C27 113(2)
F35 C27 F34 107(2)
F35 C27 C26 117(2)
F34 C27 C26 116(2)
F35 C27 F36 105(2)
F34 C27 F36 100(2)
C26 C27 F36 109(2)
N1S C2S C1S 174(3)
N2S C3S C4S 172(4)
N3S C5S C6S 175(5)
F25 C21 F27 116(3)
F25 C21 F26 108(3)
F27 C21 F26 97(2)
F25 C21 C20 112(3)
F27 C21 C20 111(2)
F26 C21 C20 112(3)
F26A C21A F25A 95(4)
F26A C21A C20 119(4)
F25A C21A C20 107(3)

loop_
_geom_bond_atom_site_label_1
_geom_bond_atom_site_label_2
_geom_bond_distance
Ir1 P4 2.252(4)
Ir1 P5 2.257(4)
Ir1 P6 2.265(4)
Ir1 P2 2.286(4)
Ir1 Ir2 2.7464(9)
Ir2 P1 2.154(4)
Ir2 P3 2.266(4)
Ir2 Cl1 2.440(5)
Ir2 Cl2 2.465(4)
P1 O1 1.582(12)
P1 O2 1.591(12)
P1 N1 1.670(15)
P2 O4 1.600(12)
P2 O3 1.600(13)
P2 N1 1.658(14)
P3 O6 1.613(13)
P3 O5 1.615(13)
P3 N2 1.700(14)
P4 O8 1.601(14)
P4 O7 1.609(14)
P4 N2 1.644(14)
P5 O10 1.571(12)
P5 O9 1.586(13)
P5 N3 1.693(15)
P6 O12 1.573(14)
P6 O11 1.594(12)
P6 N3 1.686(15)
O1 C4 1.43(2)
O2 C6 1.40(2)
O3 C8 1.41(2)
O4 C10 1.44(2)
O5 C12 1.43(2)
O6 C14 1.43(2)
O7 C16 1.38(2)
O8 C18 1.44(3)
O9 C20 1.39(3)
O10 C22 1.42(2)
O11 C24 1.40(2)
O12 C26 1.40(2)
N1 C1 1.51(2)
N2 C2 1.48(2)
N3 C3 1.43(2)
C4 C5 1.49(3)
C5 F2 1.31(2)
C5 F1 1.32(2)
C5 F3 1.31(3)
C6 C7 1.46(3)
C7 F5 1.31(4)
C7 F6 1.32(3)
C7 F4 1.34(4)
C8 C9 1.43(3)
C9 F7 1.28(3)
C9 F9 1.33(3)
C9 F8 1.34(4)
C10 C11 1.49(3)
C11 F11 1.31(3)
C11 F12 1.31(3)
C11 F10 1.36(3)
C12 C13 1.46(4)
C13 F14 1.24(4)
C13 F15 1.34(4)
C13 F13 1.34(3)
C14 C15 1.46(3)
C15 F17 1.28(4)
C15 F18 1.35(4)
C15 F16 1.37(3)
C16 C17 1.45(3)
C17 F20 1.27(3)
C17 F21 1.30(3)
C17 F19 1.31(4)
C18 C19 1.45(2)
C19 F23 1.30(2)
C19 F22 1.31(2)
C19 F24 1.32(2)
C20 C21A 1.47(2)
C20 C21 1.470(19)
C22 C23 1.47(3)
C23 F28 1.30(3)
C23 F30 1.32(3)
C23 F29 1.32(2)
C24 C25 1.53(3)
C25 F33 1.33(3)
C25 F31 1.33(3)
C25 F32 1.33(3)
C26 C27 1.41(3)
C27 F35 1.27(3)
C27 F34 1.30(3)
C27 F36 1.41(3)
C1S C2S 1.42(4)
C2S N1S 1.06(3)
C3S N2S 1.06(4)
C3S C4S 1.45(5)
C5S N3S 1.10(5)
C5S C6S 1.40(5)
C21 F25 1.292(19)
C21 F27 1.317(19)
C21 F26 1.323(19)
C21A F26A 1.32(2)
C21A F25A 1.33(2)
